data_9010248
loop_
_publ_author_name
'Allan, D. R.'
'Marshall, W. G.'
'Pulham, C. R.'

_publ_section_title
;
 The high-pressure crystal structure of
 potassium hydrogen carbonate (KHCO3)
 Note: Kalicinite-type structure
 Sample: P = 2.10 GPa
;
_journal_name_full 'American Mineralogist'
_journal_page_first 1018
_journal_page_last 1025
_journal_paper_doi 10.2138/am.2007.2336
_journal_volume 92
_journal_year 2007
_chemical_formula_structural KDCO8
_chemical_formula_sum 'C D K O3'
_chemical_name_mineral 'Kalicinite (deuterated)'
_space_group_IT_number 14
_symmetry_space_group_name_Hall '-P 2yab'
_symmetry_space_group_name_H-M 'P 1 21/a 1'
_cell_angle_alpha 90
_cell_angle_beta 102.132
_cell_angle_gamma 90
_cell_length_a 14.545
_cell_length_b 5.5216
_cell_length_c 3.6211
_cell_formula_units_Z 4
_cell_volume 284.322
_diffrn_ambient_pressure 2.1e+06
_exptl_crystal_density_diffrn 2.362
_cod_original_cell_volume 284.321
_cod_original_formula_sum 'K D C O3'
_cod_database_code 9010248

loop_
_symmetry_equiv_pos_as_xyz
x,y,z
1/2+x,1/2-y,z
1/2-x,1/2+y,-z
-x,-y,-z

loop_
_atom_site_label
_atom_site_fract_x
_atom_site_fract_y
_atom_site_fract_z
K 0.16650 0.03100 0.30300
D 0.01090 0.69600 0.55200
C 0.11830 0.53200 0.87300
O1 0.19260 0.54900 0.11000
O2 0.07410 0.73000 0.73600
O3 0.08210 0.32600 0.75000

_database_code_amcsd 0004369
